data_2014537
loop_
_publ_author_name
'Low, John N.'
'Cobo, Justo'
'Nogueras, Manuel'
'Cuervo, Paola'
'Abonia, Rodrigo'
'Glidewell, Christopher'

_publ_section_title
;
 Polarized molecular--electronic structures and supramolecular
 aggregation in 1-(6-amino-1,3-benzodioxol-5-yl)-3-arylprop-2-en-1-ones
;
_journal_issue 10
_journal_name_full 'Acta Crystallographica Section C'
_journal_page_first o744
_journal_page_last o750
_journal_paper_doi 10.1107/S0108270104020414
_journal_volume 60
_journal_year 2004
_chemical_formula_iupac 'C17 H12 F3 N O3'
_chemical_formula_moiety 'C17 H12 F3 N O3'
_chemical_formula_sum 'C17 H12 F3 N O3'
_chemical_formula_weight 335.28
_chemical_name_systematic
;
1-(6-Amino-1,3-benzodioxol-5-yl)-3-[4-(trifluoromethyl)phenyl]prop-2-en-1-one
;
_space_group_IT_number 2
_symmetry_cell_setting triclinic
_symmetry_space_group_name_Hall '-P 1'
_symmetry_space_group_name_H-M 'P -1'
_atom_sites_solution_hydrogens geom
_atom_sites_solution_primary direct
_atom_sites_solution_secondary difmap
_cell_angle_alpha 85.0180(11)
_cell_angle_beta 83.2280(14)
_cell_angle_gamma 75.8180(14)
_cell_formula_units_Z 4
_cell_length_a 7.3420(2)
_cell_length_b 10.9241(3)
_cell_length_c 18.7176(5)
_cell_measurement_reflns_used 6611
_cell_measurement_temperature 120(2)
_cell_measurement_theta_max 27.62
_cell_measurement_theta_min 2.97
_cell_volume 1442.71(7)
_computing_cell_refinement 'DENZO (Otwinowski & Minor, 1997) and COLLECT'
_computing_data_collection 'COLLECT (Nonius, 1998)'
_computing_data_reduction 'DENZO and COLLECT'
_computing_molecular_graphics 'PLATON (Spek, 2003)'
_computing_publication_material 'SHELXL97 and PRPKAPPA (Ferguson, 1999)'
_computing_structure_refinement 'SHELXL97 (Sheldrick, 1997)'
_computing_structure_solution 'SHELXS97 (Sheldrick, 1997)'
_diffrn_ambient_temperature 120(2)
_diffrn_measured_fraction_theta_full 0.985
_diffrn_measured_fraction_theta_max 0.985
_diffrn_measurement_device_type 'Nonius KappaCCD area-detector'
_diffrn_measurement_method '\f and \w'
_diffrn_radiation_monochromator graphite
_diffrn_radiation_source 'Bruker-Nonius FR591 rotating anode'
_diffrn_radiation_type 'Mo K\a'
_diffrn_radiation_wavelength 0.71073
_diffrn_reflns_av_R_equivalents 0.0378
_diffrn_reflns_av_sigmaI/netI 0.0503
_diffrn_reflns_limit_h_max 6
_diffrn_reflns_limit_h_min -9
_diffrn_reflns_limit_k_max 13
_diffrn_reflns_limit_k_min -14
_diffrn_reflns_limit_l_max 24
_diffrn_reflns_limit_l_min -24
_diffrn_reflns_number 20172
_diffrn_reflns_theta_full 27.62
_diffrn_reflns_theta_max 27.62
_diffrn_reflns_theta_min 2.97
_diffrn_standards_decay_% 0
_exptl_absorpt_coefficient_mu 0.132
_exptl_absorpt_correction_T_max 0.937
_exptl_absorpt_correction_T_min 0.920
_exptl_absorpt_correction_type multi-scan
_exptl_absorpt_process_details '(SADABS; Sheldrick, 2003)'
_exptl_crystal_colour red
_exptl_crystal_density_diffrn 1.544
_exptl_crystal_density_meas ?
_exptl_crystal_density_method 'not measured'
_exptl_crystal_description block
_exptl_crystal_F_000 688
_exptl_crystal_size_max 0.60
_exptl_crystal_size_mid 0.60
_exptl_crystal_size_min 0.50
_refine_diff_density_max 0.765
_refine_diff_density_min -0.518
_refine_ls_extinction_method none
_refine_ls_goodness_of_fit_ref 1.044
_refine_ls_hydrogen_treatment constr
_refine_ls_matrix_type full
_refine_ls_number_parameters 433
_refine_ls_number_reflns 6611
_refine_ls_number_restraints 0
_refine_ls_restrained_S_all 1.044
_refine_ls_R_factor_all 0.0868
_refine_ls_R_factor_gt 0.0520
_refine_ls_shift/su_max 0.000
_refine_ls_shift/su_mean 0.000
_refine_ls_structure_factor_coef Fsqd
_refine_ls_weighting_details 'w = 1/[\s^2^(Fo^2^)+(0.0874P)^2^+0.3568P] where P=(Fo^2^+2Fc^2^)/3'
_refine_ls_weighting_scheme calc
_refine_ls_wR_factor_gt 0.1374
_refine_ls_wR_factor_ref 0.1570
_reflns_number_gt 4510
_reflns_number_total 6611
_reflns_threshold_expression I>2\s(I)
_cod_data_source_file sk1762.cif
_cod_data_source_block III
_cod_depositor_comments
;
The following automatic conversions were performed:

'_exptl_crystal_density_meas' value 'not measured' was changed to '?'
- the value is perceived as not measured.

Automatic conversion script
Id: cif_fix_values 3008 2015-01-20 13:52:24Z robertas 
;
_cod_database_code 2014537
_cod_database_fobs_code 2014537

loop_
_symmetry_equiv_pos_as_xyz
'x, y, z'
'-x, -y, -z'

loop_
_atom_site_label
_atom_site_fract_x
_atom_site_fract_y
_atom_site_fract_z
_atom_site_U_iso_or_equiv
_atom_site_adp_type
_atom_site_calc_flag
_atom_site_refinement_flags
_atom_site_occupancy
_atom_site_disorder_assembly
_atom_site_disorder_group
_atom_site_type_symbol
F141 0.7571(4) 0.6220(2) 0.35107(10) 0.0990(9) Uani d . 1 . . F
F142 0.8294(3) 0.48202(16) 0.43056(11) 0.0721(6) Uani d . 1 . . F
F143 0.5784(2) 0.6202(2) 0.44684(13) 0.0963(9) Uani d . 1 . . F
O11 0.8022(2) -0.19815(14) 0.06107(8) 0.0288(4) Uani d . 1 . . O
O13 0.6180(2) -0.26762(14) -0.01200(8) 0.0271(3) Uani d . 1 . . O
O18 0.0728(2) 0.13519(14) 0.19270(8) 0.0272(3) Uani d . 1 . . O
N15 0.0344(2) -0.00119(17) 0.08840(9) 0.0250(4) Uani d . 1 . . N
C12 0.8092(3) -0.2675(2) -0.00123(12) 0.0266(5) Uani d . 1 . . C
C13a 0.5051(3) -0.17842(18) 0.03120(10) 0.0213(4) Uani d . 1 . . C
C14 0.3142(3) -0.13762(19) 0.03553(11) 0.0220(4) Uani d . 1 . . C
C15 0.2260(3) -0.04596(19) 0.08561(10) 0.0201(4) Uani d . 1 . . C
C16 0.3368(3) 0.00141(18) 0.12949(10) 0.0193(4) Uani d . 1 . . C
C17 0.5368(3) -0.04738(19) 0.12315(10) 0.0211(4) Uani d . 1 . . C
C17a 0.6138(3) -0.13464(19) 0.07453(10) 0.0204(4) Uani d . 1 . . C
C18 0.2472(3) 0.09856(19) 0.18044(10) 0.0205(4) Uani d . 1 . . C
C19 0.3685(3) 0.15777(19) 0.21796(11) 0.0240(5) Uani d . 1 . . C
C110 0.2951(3) 0.2558(2) 0.25768(11) 0.0240(4) Uani d . 1 . . C
C111 0.3977(3) 0.32596(19) 0.29524(11) 0.0222(4) Uani d . 1 . . C
C112 0.5947(3) 0.2958(2) 0.29228(11) 0.0228(4) Uani d . 1 . . C
C113 0.6856(3) 0.3665(2) 0.32679(11) 0.0241(5) Uani d . 1 . . C
C114 0.5816(3) 0.46842(19) 0.36509(11) 0.0231(4) Uani d . 1 . . C
C115 0.3861(3) 0.4992(2) 0.36956(11) 0.0278(5) Uani d . 1 . . C
C116 0.2954(3) 0.4280(2) 0.33448(12) 0.0273(5) Uani d . 1 . . C
C141 0.6809(3) 0.5487(2) 0.39885(12) 0.0311(5) Uani d . 1 . . C
F241 0.7526(2) 0.43372(14) 0.03458(7) 0.0458(4) Uani d . 1 . . F
F242 0.70842(19) 0.29796(12) 0.11946(7) 0.0360(3) Uani d . 1 . . F
F243 0.88822(18) 0.42096(14) 0.13137(9) 0.0471(4) Uani d . 1 . . F
O21 0.1650(2) 1.18306(16) 0.45514(9) 0.0351(4) Uani d . 1 . . O
O23 -0.1122(2) 1.24138(15) 0.53049(8) 0.0307(4) Uani d . 1 . . O
O28 -0.2621(2) 0.92780(16) 0.28116(8) 0.0341(4) Uani d . 1 . . O
N25 -0.4550(2) 1.02100(18) 0.40185(10) 0.0290(4) Uani d . 1 . . N
C22 0.0792(3) 1.2534(2) 0.51624(12) 0.0298(5) Uani d . 1 . . C
C23a -0.1391(3) 1.16850(19) 0.47839(11) 0.0222(4) Uani d . 1 . . C
C24 -0.2995(3) 1.13411(19) 0.46896(11) 0.0238(4) Uani d . 1 . . C
C25 -0.2946(3) 1.05837(19) 0.41070(11) 0.0219(4) Uani d . 1 . . C
C26 -0.1245(3) 1.01753(19) 0.36568(10) 0.0208(4) Uani d . 1 . . C
C27 0.0388(3) 1.05749(19) 0.37799(11) 0.0227(4) Uani d . 1 . . C
C27a 0.0266(3) 1.1324(2) 0.43324(11) 0.0231(4) Uani d . 1 . . C
C28 -0.1177(3) 0.9359(2) 0.30665(11) 0.0233(4) Uani d . 1 . . C
C29 0.0670(3) 0.85498(19) 0.27934(11) 0.0233(4) Uani d . 1 . . C
C210 0.0779(3) 0.7751(2) 0.22836(11) 0.0234(4) Uani d . 1 . . C
C211 0.2466(3) 0.68672(19) 0.19792(10) 0.0215(4) Uani d . 1 . . C
C212 0.4279(3) 0.6868(2) 0.21305(11) 0.0230(4) Uani d . 1 . . C
C213 0.5837(3) 0.6000(2) 0.18387(11) 0.0230(4) Uani d . 1 . . C
C214 0.5600(3) 0.51135(19) 0.13917(11) 0.0233(4) Uani d . 1 . . C
C215 0.3809(3) 0.5099(2) 0.12317(11) 0.0254(5) Uani d . 1 . . C
C216 0.2268(3) 0.5978(2) 0.15186(11) 0.0252(5) Uani d . 1 . . C
C241 0.7261(3) 0.4169(2) 0.10704(12) 0.0284(5) Uani d . 1 . . C
H12A 0.8844 -0.3553 0.0063 0.032 Uiso calc R 1 . . H
H12B 0.8690 -0.2271 -0.0440 0.032 Uiso calc R 1 . . H
H14 0.2421 -0.1696 0.0059 0.026 Uiso calc R 1 . . H
H15A -0.0252 0.0449 0.1297 0.030 Uiso d R 1 . . H
H15B -0.0348 -0.0493 0.0664 0.030 Uiso d R 1 . . H
H17 0.6137 -0.0191 0.1524 0.025 Uiso calc R 1 . . H
H19 0.5014 0.1245 0.2133 0.029 Uiso calc R 1 . . H
H110 0.1614 0.2838 0.2624 0.029 Uiso calc R 1 . . H
H112 0.6664 0.2260 0.2663 0.027 Uiso calc R 1 . . H
H113 0.8195 0.3456 0.3244 0.029 Uiso calc R 1 . . H
H115 0.3151 0.5682 0.3963 0.033 Uiso calc R 1 . . H
H116 0.1614 0.4491 0.3372 0.033 Uiso calc R 1 . . H
H22A 0.0817 1.3436 0.5063 0.036 Uiso calc R 1 . . H
H22B 0.1492 1.2202 0.5586 0.036 Uiso calc R 1 . . H
H24 -0.4115 1.1599 0.5004 0.029 Uiso calc R 1 . . H
H25A -0.4550 0.9877 0.3560 0.035 Uiso d R 1 . . H
H25B -0.5700 1.0655 0.4273 0.035 Uiso d R 1 . . H
H27 0.1538 1.0323 0.3482 0.027 Uiso calc R 1 . . H
H29 0.1787 0.8604 0.2985 0.028 Uiso calc R 1 . . H
H210 -0.0371 0.7756 0.2096 0.028 Uiso calc R 1 . . H
H212 0.4448 0.7471 0.2438 0.028 Uiso calc R 1 . . H
H213 0.7067 0.6012 0.1944 0.028 Uiso calc R 1 . . H
H215 0.3644 0.4490 0.0928 0.030 Uiso calc R 1 . . H
H216 0.1044 0.5978 0.1400 0.030 Uiso calc R 1 . . H

loop_
_atom_site_aniso_label
_atom_site_aniso_U_11
_atom_site_aniso_U_22
_atom_site_aniso_U_33
_atom_site_aniso_U_12
_atom_site_aniso_U_13
_atom_site_aniso_U_23
F141 0.173(2) 0.1098(17) 0.0615(12) -0.1166(18) -0.0459(13) 0.0215(11)
F142 0.0742(12) 0.0468(10) 0.1064(15) -0.0045(9) -0.0628(11) -0.0210(10)
F143 0.0447(10) 0.1122(17) 0.147(2) -0.0189(11) 0.0043(11) -0.1106(16)
O11 0.0201(7) 0.0332(9) 0.0337(8) -0.0036(6) -0.0005(6) -0.0163(7)
O13 0.0238(8) 0.0274(8) 0.0316(8) -0.0060(6) 0.0002(6) -0.0149(7)
O18 0.0200(7) 0.0285(8) 0.0335(8) -0.0042(6) -0.0012(6) -0.0112(7)
N15 0.0196(9) 0.0291(10) 0.0284(10) -0.0064(7) -0.0050(7) -0.0083(8)
C12 0.0243(11) 0.0268(12) 0.0297(11) -0.0061(9) 0.0003(9) -0.0103(9)
C13a 0.0273(11) 0.0166(10) 0.0204(10) -0.0063(8) 0.0006(8) -0.0042(8)
C14 0.0245(10) 0.0228(11) 0.0221(10) -0.0101(9) -0.0044(8) -0.0044(8)
C15 0.0202(10) 0.0206(10) 0.0212(10) -0.0078(8) -0.0033(8) -0.0012(8)
C16 0.0198(10) 0.0201(10) 0.0197(10) -0.0071(8) -0.0019(8) -0.0042(8)
C17 0.0218(10) 0.0210(10) 0.0230(10) -0.0081(8) -0.0031(8) -0.0049(8)
C17a 0.0159(9) 0.0219(10) 0.0243(10) -0.0062(8) -0.0011(8) -0.0037(8)
C18 0.0243(11) 0.0184(10) 0.0198(10) -0.0064(8) -0.0030(8) -0.0010(8)
C19 0.0210(10) 0.0242(11) 0.0278(11) -0.0043(9) -0.0047(8) -0.0071(9)
C110 0.0209(10) 0.0245(11) 0.0281(11) -0.0068(9) -0.0014(8) -0.0074(9)
C111 0.0256(11) 0.0196(10) 0.0220(10) -0.0061(9) -0.0013(8) -0.0033(8)
C112 0.0249(11) 0.0208(10) 0.0219(10) -0.0022(8) -0.0034(8) -0.0047(8)
C113 0.0240(11) 0.0238(11) 0.0237(11) -0.0020(9) -0.0055(8) -0.0039(9)
C114 0.0273(11) 0.0202(10) 0.0232(10) -0.0057(9) -0.0048(8) -0.0053(8)
C115 0.0305(12) 0.0246(11) 0.0293(12) -0.0057(9) -0.0017(9) -0.0112(9)
C116 0.0234(11) 0.0270(12) 0.0323(12) -0.0054(9) -0.0001(9) -0.0116(9)
C141 0.0348(13) 0.0263(12) 0.0343(13) -0.0070(10) -0.0092(10) -0.0073(10)
F241 0.0530(9) 0.0404(9) 0.0302(8) 0.0075(7) 0.0124(6) -0.0019(6)
F242 0.0409(8) 0.0208(7) 0.0419(8) 0.0000(6) 0.0022(6) -0.0067(6)
F243 0.0239(7) 0.0449(9) 0.0719(10) 0.0018(6) -0.0050(7) -0.0294(8)
O21 0.0249(8) 0.0418(10) 0.0436(10) -0.0131(7) 0.0026(7) -0.0237(8)
O23 0.0269(8) 0.0326(9) 0.0348(9) -0.0083(7) 0.0012(7) -0.0169(7)
O28 0.0219(8) 0.0437(10) 0.0363(9) -0.0003(7) -0.0075(7) -0.0165(7)
N25 0.0170(9) 0.0371(11) 0.0341(10) -0.0086(8) 0.0046(7) -0.0131(9)
C22 0.0274(11) 0.0280(12) 0.0355(13) -0.0055(9) -0.0046(9) -0.0119(10)
C23a 0.0252(11) 0.0186(10) 0.0220(10) -0.0030(8) -0.0013(8) -0.0047(8)
C24 0.0211(10) 0.0231(11) 0.0251(11) -0.0029(9) 0.0052(8) -0.0063(9)
C25 0.0194(10) 0.0216(11) 0.0240(10) -0.0034(8) -0.0010(8) -0.0034(8)
C26 0.0204(10) 0.0198(10) 0.0209(10) -0.0022(8) -0.0022(8) -0.0019(8)
C27 0.0186(10) 0.0242(11) 0.0238(10) -0.0022(8) 0.0009(8) -0.0052(9)
C27a 0.0183(10) 0.0243(11) 0.0277(11) -0.0048(8) -0.0032(8) -0.0066(9)
C28 0.0204(10) 0.0247(11) 0.0234(10) -0.0025(8) -0.0018(8) -0.0029(9)
C29 0.0205(10) 0.0255(11) 0.0237(10) -0.0040(9) -0.0036(8) -0.0035(9)
C210 0.0216(10) 0.0242(11) 0.0237(11) -0.0028(9) -0.0027(8) -0.0035(9)
C211 0.0249(10) 0.0187(10) 0.0196(10) -0.0030(8) -0.0013(8) -0.0012(8)
C212 0.0264(11) 0.0221(11) 0.0217(10) -0.0066(9) -0.0032(8) -0.0045(8)
C213 0.0221(10) 0.0228(11) 0.0241(10) -0.0048(9) -0.0021(8) -0.0033(8)
C214 0.0260(11) 0.0184(10) 0.0229(10) -0.0006(8) -0.0014(8) -0.0022(8)
C215 0.0277(11) 0.0215(11) 0.0270(11) -0.0034(9) -0.0036(9) -0.0078(9)
C216 0.0237(11) 0.0241(11) 0.0284(11) -0.0043(9) -0.0048(9) -0.0058(9)
C241 0.0301(12) 0.0247(12) 0.0287(12) -0.0026(9) -0.0014(9) -0.0058(9)

loop_
_atom_type_symbol
_atom_type_description
_atom_type_scat_dispersion_real
_atom_type_scat_dispersion_imag
_atom_type_scat_source
C C 0.0033 0.0016 'International Tables Vol C Tables 4.2.6.8 and 6.1.1.4'
H H 0.0000 0.0000 'International Tables Vol C Tables 4.2.6.8 and 6.1.1.4'
F F 0.0171 0.0103 'International Tables Vol C Tables 4.2.6.8 and 6.1.1.4'
N N 0.0061 0.0033 'International Tables Vol C Tables 4.2.6.8 and 6.1.1.4'
O O 0.0106 0.0060 'International Tables Vol C Tables 4.2.6.8 and 6.1.1.4'

loop_
_geom_angle_atom_site_label_1
_geom_angle_atom_site_label_2
_geom_angle_atom_site_label_3
_geom_angle
_geom_angle_publ_flag
C17a O11 C12 105.14(15) no
O11 C12 O13 107.71(16) no
O11 C12 H12A 110.2 no
O13 C12 H12A 110.2 no
O11 C12 H12B 110.2 no
O13 C12 H12B 110.2 no
H12A C12 H12B 108.5 no
C13a O13 C12 105.69(14) no
C14 C13a O13 127.59(18) no
C14 C13a C17a 122.32(18) no
O13 C13a C17a 110.05(17) no
C13a C14 C15 117.85(17) no
C13a C14 H14 121.1 no
C15 C14 H14 121.1 no
N15 C15 C14 118.10(17) no
N15 C15 C16 121.58(18) no
C14 C15 C16 120.27(18) no
C15 N15 H15A 116.2 no
C15 N15 H15B 117.3 no
H15A N15 H15B 118.9 no
C17 C16 C15 118.97(17) no
C17 C16 C18 120.30(16) no
C15 C16 C18 120.73(17) no
C17a C17 C16 118.38(17) no
C17a C17 H17 120.8 no
C16 C17 H17 120.8 no
C17 C17a C13a 122.18(18) no
C17 C17a O11 128.33(17) no
C13a C17a O11 109.44(17) no
O18 C18 C16 122.49(17) no
O18 C18 C19 118.40(18) no
C16 C18 C19 119.09(17) no
C110 C19 C18 121.33(19) no
C110 C19 H19 119.3 no
C18 C19 H19 119.3 no
C19 C110 C111 127.1(2) no
C19 C110 H110 116.4 no
C111 C110 H110 116.4 no
C116 C111 C112 118.63(18) no
C116 C111 C110 118.94(19) no
C112 C111 C110 122.43(19) no
C113 C112 C111 120.51(19) no
C113 C112 H112 119.7 no
C111 C112 H112 119.7 no
C112 C113 C114 120.08(19) no
C112 C113 H113 120.0 no
C114 C113 H113 120.0 no
C115 C114 C113 120.47(18) no
C115 C114 C141 119.70(19) no
C113 C114 C141 119.77(19) no
F143 C141 F141 107.2(2) no
F143 C141 F142 105.9(2) no
F141 C141 F142 102.2(2) no
F143 C141 C114 115.1(2) no
F141 C141 C114 112.47(19) no
F142 C141 C114 113.03(19) no
C114 C115 C116 119.2(2) no
C114 C115 H115 120.4 no
C116 C115 H115 120.4 no
C115 C116 C111 121.1(2) no
C115 C116 H116 119.5 no
C111 C116 H116 119.5 no
C27a O21 C22 106.12(15) no
O21 C22 O23 108.18(16) no
O21 C22 H22A 110.1 no
O23 C22 H22A 110.1 no
O21 C22 H22B 110.1 no
O23 C22 H22B 110.1 no
H22A C22 H22B 108.4 no
C23a O23 C22 106.25(16) no
C24 C23a O23 127.64(19) no
C24 C23a C27a 122.38(18) no
O23 C23a C27a 109.98(17) no
C23a C24 C25 117.79(18) no
C23a C24 H24 121.1 no
C25 C24 H24 121.1 no
N25 C25 C24 118.06(18) no
N25 C25 C26 121.56(18) no
C24 C25 C26 120.29(18) no
C25 N25 H25A 114.7 no
C25 N25 H25B 116.6 no
H25A N25 H25B 121.1 no
C25 C26 C27 119.24(18) no
C25 C26 C28 120.35(17) no
C27 C26 C28 120.41(17) no
C27a C27 C26 118.50(18) no
C27a C27 H27 120.8 no
C26 C27 H27 120.8 no
C27 C27a O21 128.79(18) no
C27 C27a C23a 121.75(18) no
O21 C27a C23a 109.46(17) no
O28 C28 C26 122.06(18) no
O28 C28 C29 118.85(18) no
C26 C28 C29 119.01(17) no
C210 C29 C28 120.89(18) no
C210 C29 H29 119.6 no
C28 C29 H29 119.6 no
C29 C210 C211 127.38(19) no
C29 C210 H210 116.3 no
C211 C210 H210 116.3 no
C212 C211 C216 118.20(19) no
C212 C211 C210 122.71(18) no
C216 C211 C210 119.09(18) no
C213 C212 C211 120.79(19) no
C213 C212 H212 119.6 no
C211 C212 H212 119.6 no
C212 C213 C214 119.89(19) no
C212 C213 H213 120.1 no
C214 C213 H213 120.1 no
C215 C214 C213 120.26(19) no
C215 C214 C241 118.92(18) no
C213 C214 C241 120.82(19) no
F242 C241 F243 106.69(18) no
F242 C241 F241 104.94(17) no
F243 C241 F241 106.09(17) no
F242 C241 C214 112.93(18) no
F243 C241 C214 113.07(17) no
F241 C241 C214 112.50(18) no
C216 C215 C214 119.36(19) no
C216 C215 H215 120.3 no
C214 C215 H215 120.3 no
C215 C216 C211 121.49(19) no
C215 C216 H216 119.3 no
C211 C216 H216 119.3 no

loop_
_geom_bond_atom_site_label_1
_geom_bond_atom_site_label_2
_geom_bond_site_symmetry_2
_geom_bond_distance
_geom_bond_publ_flag
O11 C17a . 1.391(2) no
O11 C12 . 1.434(2) no
C12 O13 . 1.442(2) no
C12 H12A . 0.99 no
C12 H12B . 0.99 no
O13 C13a . 1.369(2) no
C13a C14 . 1.358(3) no
C13a C17a . 1.390(3) no
C14 C15 . 1.415(3) no
C14 H14 . 0.95 no
C15 N15 . 1.368(2) no
C15 C16 . 1.429(3) no
N15 H15A . 0.9599 no
N15 H15B . 0.9599 no
C16 C17 . 1.428(3) no
C16 C18 . 1.468(3) no
C17 C17a . 1.350(3) no
C17 H17 . 0.95 no
C18 O18 . 1.244(2) no
C18 C19 . 1.488(3) no
C19 C110 . 1.323(3) no
C19 H19 . 0.95 no
C110 C111 . 1.466(3) no
C110 H110 . 0.95 no
C111 C116 . 1.396(3) no
C111 C112 . 1.398(3) no
C112 C113 . 1.379(3) no
C112 H112 . 0.95 no
C113 C114 . 1.389(3) no
C113 H113 . 0.95 no
C114 C115 . 1.385(3) no
C114 C141 . 1.490(3) no
C141 F143 . 1.287(3) no
C141 F141 . 1.316(3) no
C141 F142 . 1.326(3) no
C115 C116 . 1.387(3) no
C115 H115 . 0.95 no
C116 H116 . 0.95 no
O21 C27a . 1.386(2) no
O21 C22 . 1.429(3) no
C22 O23 . 1.436(3) no
C22 H22A . 0.99 no
C22 H22B . 0.99 no
O23 C23a . 1.372(2) no
C23a C24 . 1.355(3) no
C23a C27a . 1.390(3) no
C24 C25 . 1.417(3) no
C24 H24 . 0.95 no
C25 N25 . 1.369(3) no
C25 C26 . 1.419(3) no
N25 H25A . 0.9599 no
N25 H25B . 0.9598 no
C26 C27 . 1.421(3) no
C26 C28 . 1.468(3) no
C27 C27a . 1.355(3) no
C27 H27 . 0.95 no
C28 O28 . 1.237(2) no
C28 C29 . 1.486(3) no
C29 C210 . 1.331(3) no
C29 H29 . 0.95 no
C210 C211 . 1.461(3) no
C210 H210 . 0.95 no
C211 C212 . 1.393(3) no
C211 C216 . 1.397(3) no
C212 C213 . 1.385(3) no
C212 H212 . 0.95 no
C213 C214 . 1.388(3) no
C213 H213 . 0.95 no
C214 C215 . 1.387(3) no
C214 C241 . 1.494(3) no
C241 F242 . 1.335(2) no
C241 F243 . 1.336(3) no
C241 F241 . 1.350(3) no
C215 C216 . 1.380(3) no
C215 H215 . 0.95 no
C216 H216 . 0.95 no

loop_
_geom_hbond_atom_site_label_D
_geom_hbond_atom_site_label_H
_geom_hbond_atom_site_label_A
_geom_hbond_site_symmetry_A
_geom_hbond_distance_DH
_geom_hbond_distance_HA
_geom_hbond_distance_DA
_geom_hbond_angle_DHA
_geom_hbond_publ_flag
N15 H15A O18 . 0.96 1.91 2.637(2) 131 y
N15 H15B O11 1_455 0.96 2.26 3.161(2) 156 y
N25 H25A O28 . 0.96 1.91 2.662(2) 134 y
N25 H25B O21 1_455 0.96 2.09 3.024(2) 165 y

loop_
_geom_torsion_atom_site_label_1
_geom_torsion_atom_site_label_2
_geom_torsion_atom_site_label_3
_geom_torsion_atom_site_label_4
_geom_torsion
_geom_torsion_publ_flag
C17a O11 C12 O13 -14.0(2) no
O11 C12 O13 C13a 13.3(2) no
C12 O13 C13a C14 174.7(2) no
C12 O13 C13a C17a -7.4(2) no
O13 C13a C14 C15 178.55(19) no
C17a C13a C14 C15 0.9(3) no
C13a C14 C15 N15 177.71(18) no
C13a C14 C15 C16 0.3(3) no
N15 C15 C16 C17 -178.80(18) no
C14 C15 C16 C17 -1.5(3) no
N15 C15 C16 C18 1.3(3) no
C14 C15 C16 C18 178.61(18) no
C15 C16 C17 C17a 1.5(3) no
C18 C16 C17 C17a -178.59(18) no
C16 C17 C17a C13a -0.4(3) no
C16 C17 C17a O11 -177.34(19) no
C14 C13a C17a C17 -0.9(3) no
O13 C13a C17a C17 -178.90(18) no
C14 C13a C17a O11 176.60(18) no
O13 C13a C17a O11 -1.4(2) no
C12 O11 C17a C17 -173.1(2) no
C12 O11 C17a C13a 9.6(2) no
C17 C16 C18 O18 -173.09(19) no
C15 C16 C18 O18 6.8(3) no
C17 C16 C18 C19 8.2(3) no
C15 C16 C18 C19 -171.93(18) no
O18 C18 C19 C110 -6.9(3) no
C16 C18 C19 C110 171.9(2) no
C18 C19 C110 C111 -177.59(19) no
C19 C110 C111 C116 179.6(2) no
C19 C110 C111 C112 0.7(3) no
C116 C111 C112 C113 -0.7(3) no
C110 C111 C112 C113 178.18(19) no
C111 C112 C113 C114 0.2(3) no
C112 C113 C114 C115 0.6(3) no
C112 C113 C114 C141 -176.65(19) no
C115 C114 C141 F143 18.8(3) no
C113 C114 C141 F143 -164.0(2) no
C115 C114 C141 F141 -104.3(3) no
C113 C114 C141 F141 72.9(3) no
C115 C114 C141 F142 140.6(2) no
C113 C114 C141 F142 -42.1(3) no
C113 C114 C115 C116 -0.9(3) no
C141 C114 C115 C116 176.4(2) no
C114 C115 C116 C111 0.3(3) no
C112 C111 C116 C115 0.5(3) no
C110 C111 C116 C115 -178.5(2) no
C27a O21 C22 O23 0.9(2) no
O21 C22 O23 C23a -1.3(2) no
C22 O23 C23a C24 -178.4(2) no
C22 O23 C23a C27a 1.2(2) no
O23 C23a C24 C25 179.64(19) no
C27a C23a C24 C25 0.1(3) no
C23a C24 C25 N25 178.58(19) no
C23a C24 C25 C26 1.9(3) no
N25 C25 C26 C27 -178.95(19) no
C24 C25 C26 C27 -2.4(3) no
N25 C25 C26 C28 1.6(3) no
C24 C25 C26 C28 178.13(19) no
C25 C26 C27 C27a 0.8(3) no
C28 C26 C27 C27a -179.72(19) no
C26 C27 C27a O21 -179.6(2) no
C26 C27 C27a C23a 1.2(3) no
C22 O21 C27a C27 -179.4(2) no
C22 O21 C27a C23a -0.2(2) no
C24 C23a C27a C27 -1.8(3) no
O23 C23a C27a C27 178.65(19) no
C24 C23a C27a O21 178.93(19) no
O23 C23a C27a O21 -0.7(2) no
C25 C26 C28 O28 20.2(3) no
C27 C26 C28 O28 -159.2(2) no
C25 C26 C28 C29 -156.36(19) no
C27 C26 C28 C29 24.2(3) no
O28 C28 C29 C210 0.0(3) no
C26 C28 C29 C210 176.7(2) no
C28 C29 C210 C211 -177.65(19) no
C29 C210 C211 C212 -8.6(3) no
C29 C210 C211 C216 171.2(2) no
C216 C211 C212 C213 -0.8(3) no
C210 C211 C212 C213 179.01(19) no
C211 C212 C213 C214 -0.2(3) no
C212 C213 C214 C215 0.5(3) no
C212 C213 C214 C241 179.96(19) no
C215 C214 C241 F242 -53.3(3) no
C213 C214 C241 F242 127.2(2) no
C215 C214 C241 F243 -174.60(18) no
C213 C214 C241 F243 5.9(3) no
C215 C214 C241 F241 65.2(3) no
C213 C214 C241 F241 -114.2(2) no
C213 C214 C215 C216 0.3(3) no
C241 C214 C215 C216 -179.2(2) no
C214 C215 C216 C211 -1.3(3) no
C212 C211 C216 C215 1.6(3) no
C210 C211 C216 C215 -178.22(19) no

loop_
_cod_related_entry_id
_cod_related_entry_database
_cod_related_entry_code
1 ChemSpider 30652420
